data_7215970
loop_
_publ_author_name
'Drachnik, Amanda M.'
'Kumari, Harshita'
'Barnes, Charles L.'
'Deakyne, Carol A.'
'Atwood, Jerry L.'

_publ_section_title
;
 Encapsulation of manganese and cobalt complexes within resorcin[4]arene
 dimers
;
_journal_issue 31
_journal_name_full CrystEngComm
_journal_page_first 7172
_journal_paper_doi 10.1039/C4CE00556B
_journal_volume 16
_journal_year 2014
_chemical_formula_moiety 'C92 H132 Co O22 S6, 2(N O3), 6(C2 H6 O S), 2(C6 H5 N O2)'
_chemical_formula_sum 'C116 H178 Co N4 O38 S12'
_chemical_formula_weight 2680.26
_space_group_crystal_system triclinic
_space_group_IT_number 2
_space_group_name_Hall '-P 1'
_space_group_name_H-M_alt 'P -1'
_symmetry_cell_setting triclinic
_symmetry_Int_Tables_number 2
_symmetry_space_group_name_Hall '-P 1'
_symmetry_space_group_name_H-M 'P -1'
_atom_sites_solution_hydrogens geom
_audit_creation_method SHELXL-2013
_cell_angle_alpha 84.935(2)
_cell_angle_beta 82.643(2)
_cell_angle_gamma 77.4630(10)
_cell_formula_units_Z 1
_cell_length_a 12.9496(16)
_cell_length_b 12.9821(16)
_cell_length_c 20.789(3)
_cell_measurement_reflns_used 7223
_cell_measurement_temperature 100(2)
_cell_measurement_theta_max 19.4
_cell_measurement_theta_min 2.5
_cell_volume 3376.9(8)
_computing_cell_refinement 'APEX2 (Bruker AXS, 2008)'
_computing_data_collection 'APEX2 (Bruker AXS, 2008)'
_computing_data_reduction 'APEX2 (Bruker AXS, 2008)'
_computing_molecular_graphics 'X-SEED, Barbour, 2001'
_computing_publication_material 'CIFTAB (Sheldrick, 2013)'
_computing_structure_refinement 'SHELXL-2013 (Sheldrick, 2013)'
_computing_structure_solution 'SHELXS-2013 (Sheldrick, 2013)'
_diffrn_ambient_temperature 100(2)
_diffrn_measured_fraction_theta_full 0.673
_diffrn_measured_fraction_theta_max 1.000
_diffrn_measurement_device_type 'Bruker APEXII CCD area detector'
_diffrn_measurement_method 'omega scans'
_diffrn_radiation_type MoK\a
_diffrn_radiation_wavelength 0.71073
_diffrn_reflns_av_R_equivalents 0.0389
_diffrn_reflns_av_unetI/netI 0.0428
_diffrn_reflns_Laue_measured_fraction_full 0.673
_diffrn_reflns_Laue_measured_fraction_max 1.000
_diffrn_reflns_limit_h_max 13
_diffrn_reflns_limit_h_min -13
_diffrn_reflns_limit_k_max 13
_diffrn_reflns_limit_k_min -13
_diffrn_reflns_limit_l_max 21
_diffrn_reflns_limit_l_min -21
_diffrn_reflns_number 24950
_diffrn_reflns_point_group_measured_fraction_full 0.673
_diffrn_reflns_point_group_measured_fraction_max 1.000
_diffrn_reflns_theta_full 25.242
_diffrn_reflns_theta_max 21.966
_diffrn_reflns_theta_min 0.990
_diffrn_standards_decay_% 0.0
_exptl_absorpt_coefficient_mu 0.389
_exptl_absorpt_correction_T_max 0.94
_exptl_absorpt_correction_T_min 0.81
_exptl_absorpt_correction_type multi-scan
_exptl_absorpt_process_details
;
 Data were corrected for decay and absorption using the program SADABS 
 (Sheldrick, G. M. (2003). SADABS. Version 2.10. University of
 G\"ottingen, Germany).
;
_exptl_crystal_colour Yellow
_exptl_crystal_density_diffrn 1.318
_exptl_crystal_description Prism
_exptl_crystal_F_000 1425
_exptl_crystal_size_max 0.300
_exptl_crystal_size_mid 0.200
_exptl_crystal_size_min 0.150
_refine_diff_density_max 1.260
_refine_diff_density_min -0.987
_refine_diff_density_rms 0.110
_refine_ls_extinction_method none
_refine_ls_goodness_of_fit_ref 1.044
_refine_ls_hydrogen_treatment constr
_refine_ls_matrix_type full
_refine_ls_number_parameters 811
_refine_ls_number_reflns 8246
_refine_ls_number_restraints 93
_refine_ls_restrained_S_all 1.078
_refine_ls_R_factor_all 0.1398
_refine_ls_R_factor_gt 0.0982
_refine_ls_shift/su_max 0.000
_refine_ls_shift/su_mean 0.000
_refine_ls_structure_factor_coef Fsqd
_refine_ls_weighting_details 'w=1/[\s^2^(Fo^2^)+(0.0953P)^2^+28.5939P] where P=(Fo^2^+2Fc^2^)/3'
_refine_ls_weighting_scheme calc
_refine_ls_wR_factor_gt 0.2317
_refine_ls_wR_factor_ref 0.2735
_reflns_Friedel_coverage 0.000
_reflns_number_gt 5875
_reflns_number_total 8246
_reflns_threshold_expression 'I > 2\s(I)'
_cod_data_source_file c4ce00556b1.cif
_cod_data_source_block RSC3Co_nitrobenz
_cod_depositor_comments 'Adding full bibliography for 7215970--7215972.cif.'
_cod_original_cell_volume 3376.9(7)
_cod_database_code 7215970
_shelx_space_group_comment
;
The symmetry employed for this shelxl refinement is uniquely defined
by the following loop, which should always be used as a source of
symmetry information in preference to the above space-group names.
They are only intended as comments.
;
_shelx_estimated_absorpt_t_min 0.892
_shelx_estimated_absorpt_t_max 0.944
_shelxl_version_number 2013-4

loop_
_space_group_symop_operation_xyz
'x, y, z'
'-x, -y, -z'

loop_
_atom_site_label
_atom_site_type_symbol
_atom_site_fract_x
_atom_site_fract_y
_atom_site_fract_z
_atom_site_U_iso_or_equiv
_atom_site_adp_type
_atom_site_occupancy
_atom_site_site_symmetry_order
_atom_site_calc_flag
_atom_site_refinement_flags_posn
_atom_site_refinement_flags_adp
_atom_site_refinement_flags_occupancy
_atom_site_disorder_assembly
_atom_site_disorder_group
Co1 Co 0.5000 0.5000 0.5000 0.0308(4) Uani 1 2 d S . P . .
S1 S 0.6042(4) 0.5325(3) 0.35178(19) 0.0620(18) Uani 0.651(11) 1 d D . P A 1
S2 S 0.32593(17) 0.64739(16) 0.42284(13) 0.0553(7) Uani 1 1 d D . . . .
S3 S 0.9379(3) 0.1143(4) 0.3854(3) 0.0849(18) Uani 0.787(11) 1 d D . P B 1
S4 S 1.1506(3) 0.3534(3) 0.4469(2) 0.0670(15) Uani 0.734(9) 1 d D . P C 1
S5 S 1.2282(3) 0.3365(3) 0.2828(2) 0.0487(16) Uani 0.571(9) 1 d D . P D 1
S6 S 0.4545(3) 0.2855(3) 0.45951(19) 0.0356(14) Uani 0.527(7) 1 d D . P A 1
O1 O 1.0522(6) 0.5650(7) 0.3132(4) 0.097(3) Uani 1 1 d . . . . .
H1O H 1.0233 0.5576 0.3514 0.117 Uiso 1 1 calc R U . . .
O2 O 0.9114(8) 0.2955(6) 0.2298(6) 0.141(5) Uani 1 1 d . . . . .
H2 H 0.9557 0.2560 0.2521 0.169 Uiso 1 1 calc R U . . .
O3 O 0.7014(8) 0.3046(5) 0.2248(4) 0.099(3) Uani 1 1 d . . . . .
H3 H 0.7620 0.3111 0.2317 0.119 Uiso 1 1 calc R U . . .
O4 O 0.3645(6) 0.5327(5) 0.2057(4) 0.077(2) Uani 1 1 d . . . . .
H4O H 0.3442 0.4771 0.2204 0.092 Uiso 1 1 calc R U . . .
O5 O 0.2666(5) 0.7368(5) 0.2293(3) 0.0604(17) Uani 1 1 d . . . . .
H5 H 0.2869 0.6790 0.2117 0.072 Uiso 1 1 calc R U . . .
O6 O 0.4193(5) 0.9853(4) 0.3191(3) 0.0574(17) Uani 1 1 d . . . . .
H6 H 0.3715 0.9765 0.3491 0.069 Uiso 1 1 calc R U . . .
O7 O 0.6078(4) 0.9784(4) 0.3646(3) 0.0495(15) Uani 1 1 d . . . . .
H7O H 0.5493 0.9796 0.3508 0.059 Uiso 1 1 calc R U . . .
O8 O 0.9432(5) 0.7518(5) 0.3623(3) 0.0678(19) Uani 1 1 d . . . . .
H8O H 0.9820 0.7012 0.3425 0.081 Uiso 1 1 calc R U . . .
O9 O 0.5985(19) 0.9602(18) -0.0003(11) 0.068(7) Uiso 0.290(9) 1 d . . P E 2
O10 O 0.7018(17) 0.8349(17) 0.0445(10) 0.056(6) Uiso 0.290(9) 1 d . . P E 2
O11 O 0.7758(8) 0.7642(8) 0.0518(5) 0.074(3) Uiso 0.710(9) 1 d . . P E 1
O12 O 0.9330(7) 0.7010(7) 0.0055(4) 0.056(3) Uiso 0.710(9) 1 d . . P E 1
O13' O 0.5539(9) 0.5027(9) 0.3984(6) 0.024(4) Uiso 0.349(11) 1 d D . P A 2
O13 O 0.5763(7) 0.5771(7) 0.4218(4) 0.052(3) Uiso 0.651(11) 1 d D . P A 1
O14 O 0.3572(8) 0.5417(8) 0.4595(6) 0.030(3) Uiso 0.535(16) 1 d D . P A 1
O16 O 0.9975(9) 0.1727(10) 0.3269(6) 0.096(4) Uiso 0.787(11) 1 d D . P B 1
O17 O 1.0737(10) 0.4510(10) 0.4244(6) 0.099(4) Uiso 0.734(9) 1 d D . P C 1
O19' O 0.5377(7) 0.3584(6) 0.4548(4) 0.022(2) Uiso 0.473(7) 1 d D . P A 2
O19 O 0.4703(9) 0.3558(8) 0.4943(5) 0.057(3) Uiso 0.527(7) 1 d D . P A 1
O18 O 1.3234(8) 0.3767(8) 0.2889(5) 0.049(3) Uiso 0.571(9) 1 d D . P D 1
O21 O 0.2575(5) 0.9649(5) 0.4067(4) 0.071(2) Uani 1 1 d . . . . .
O22 O 0.1798(8) 1.0133(9) 0.4981(5) 0.127(4) Uani 1 1 d . . . . .
O23 O 0.3053(6) 1.0874(6) 0.4523(4) 0.076(2) Uani 1 1 d . . . . .
N1 N 0.6814(18) 0.8973(18) -0.0003(12) 0.038(6) Uiso 0.290(9) 1 d . . P E 2
N2 N 0.8434(9) 0.7608(8) 0.0061(5) 0.058(3) Uiso 0.710(9) 1 d . . P E 1
N3 N 0.2479(7) 1.0233(8) 0.4525(5) 0.071(2) Uani 1 1 d . . . . .
C1 C 0.8922(7) 0.5737(9) 0.1806(5) 0.073(3) Uani 1 1 d . . . . .
H1 H 0.8600 0.6245 0.1494 0.088 Uiso 1 1 calc R U . . .
C2 C 0.9512(7) 0.6059(9) 0.2245(5) 0.070(3) Uani 1 1 d . . . . .
C3 C 0.9947(8) 0.5310(10) 0.2709(6) 0.086(4) Uani 1 1 d . . . . .
C4 C 0.9820(10) 0.4289(10) 0.2728(7) 0.114(6) Uani 1 1 d . . . . .
H4 H 1.0110 0.3790 0.3053 0.137 Uiso 1 1 calc R U . . .
C5 C 0.9264(10) 0.3975(10) 0.2271(7) 0.105(5) Uani 1 1 d . . . . .
C6 C 0.8795(9) 0.4693(9) 0.1815(6) 0.087(4) Uani 1 1 d . . . . .
C7 C 0.8153(9) 0.4387(9) 0.1312(7) 0.092(4) Uani 1 1 d . . . . .
H7 H 0.8349 0.3599 0.1306 0.110 Uiso 1 1 calc R U . . .
C8 C 0.6269(8) 0.5596(7) 0.1338(4) 0.052(2) Uani 1 1 d . . . . .
H8 H 0.6585 0.6094 0.1063 0.062 Uiso 1 1 calc R U . . .
C9 C 0.6946(8) 0.4669(8) 0.1544(5) 0.061(3) Uani 1 1 d . . . . .
C10 C 0.6484(10) 0.3983(8) 0.1965(5) 0.068(3) Uani 1 1 d . . . . .
C11 C 0.5392(10) 0.4191(7) 0.2147(5) 0.067(3) Uani 1 1 d . . . . .
H11 H 0.5090 0.3702 0.2438 0.080 Uiso 1 1 calc R U . . .
C12 C 0.4729(8) 0.5107(7) 0.1908(4) 0.055(2) Uani 1 1 d . . . . .
C13 C 0.5172(7) 0.5853(6) 0.1500(4) 0.046(2) Uani 1 1 d . . . . .
C14 C 0.4479(7) 0.6895(6) 0.1272(4) 0.047(2) Uani 1 1 d . . . . .
H14 H 0.3752 0.6761 0.1256 0.056 Uiso 1 1 calc R U . . .
C15 C 0.5161(7) 0.8293(6) 0.1782(4) 0.046(2) Uani 1 1 d . . . . .
H15 H 0.5754 0.8189 0.1457 0.055 Uiso 1 1 calc R U . . .
C16 C 0.4375(7) 0.7703(6) 0.1776(4) 0.046(2) Uani 1 1 d . . . . .
C17 C 0.3512(7) 0.7870(6) 0.2259(5) 0.049(2) Uani 1 1 d . . . . .
C18 C 0.3439(7) 0.8582(6) 0.2726(5) 0.053(2) Uani 1 1 d . . . . .
H18 H 0.2845 0.8688 0.3050 0.063 Uiso 1 1 calc R U . . .
C19 C 0.4247(7) 0.9148(6) 0.2720(5) 0.050(2) Uani 1 1 d . . . . .
C20 C 0.5113(7) 0.9024(6) 0.2241(4) 0.043(2) Uani 1 1 d . . . . .
C21 C 0.5974(7) 0.9666(6) 0.2240(4) 0.047(2) Uani 1 1 d . . . . .
H21 H 0.5640 1.0317 0.2476 0.057 Uiso 1 1 calc R U . . .
C22 C 0.7786(7) 0.8411(6) 0.2302(4) 0.044(2) Uani 1 1 d . . . . .
H22 H 0.7787 0.8317 0.1854 0.053 Uiso 1 1 calc R U . . .
C23 C 0.6896(7) 0.9062(6) 0.2607(4) 0.040(2) Uani 1 1 d . . . . .
C24 C 0.6884(6) 0.9144(6) 0.3276(4) 0.0374(19) Uani 1 1 d . . . . .
C25 C 0.7733(6) 0.8616(6) 0.3598(4) 0.042(2) Uani 1 1 d . . . . .
H25 H 0.7714 0.8677 0.4051 0.050 Uiso 1 1 calc R U . . .
C26 C 0.8610(7) 0.7999(7) 0.3264(4) 0.047(2) Uani 1 1 d . . . . .
C27 C 0.8666(6) 0.7892(7) 0.2595(4) 0.046(2) Uani 1 1 d . . . . .
C28 C 0.9636(7) 0.7201(9) 0.2221(5) 0.070(3) Uani 1 1 d . . . . .
H28 H 1.0260 0.7198 0.2460 0.084 Uiso 1 1 calc R U . . .
C29 C 0.8441(10) 0.4817(12) 0.0624(6) 0.101(5) Uani 1 1 d . . . . .
H29A H 0.9226 0.4662 0.0525 0.122 Uiso 1 1 calc R U . . .
H29B H 0.8193 0.5595 0.0599 0.122 Uiso 1 1 calc R U . . .
C30 C 0.7960(10) 0.4353(12) 0.0106(7) 0.106(5) Uani 1 1 d . . . . .
H30A H 0.8263 0.3585 0.0098 0.127 Uiso 1 1 calc R U . . .
H30B H 0.7181 0.4448 0.0223 0.127 Uiso 1 1 calc R U . . .
C31 C 0.8180(10) 0.4877(13) -0.0564(7) 0.108(5) Uani 1 1 d . . . . .
H31A H 0.7861 0.4563 -0.0881 0.161 Uiso 1 1 calc R U . . .
H31B H 0.8950 0.4772 -0.0685 0.161 Uiso 1 1 calc R U . . .
H31C H 0.7870 0.5636 -0.0559 0.161 Uiso 1 1 calc R U . . .
C32 C 0.4876(8) 0.7290(7) 0.0577(4) 0.058(3) Uani 1 1 d . . . . .
H32A H 0.4442 0.7998 0.0472 0.070 Uiso 1 1 calc R U . . .
H32B H 0.5623 0.7362 0.0566 0.070 Uiso 1 1 calc R U . . .
C33 C 0.4812(10) 0.6553(7) 0.0062(5) 0.081(4) Uani 1 1 d . . . . .
H33A H 0.5205 0.5833 0.0181 0.097 Uiso 1 1 calc R U . . .
H33B H 0.4058 0.6520 0.0049 0.097 Uiso 1 1 calc R U . . .
C34 C 0.5271(12) 0.6914(9) -0.0603(6) 0.103(5) Uani 1 1 d . . . . .
H34A H 0.5224 0.6415 -0.0919 0.154 Uiso 1 1 calc R U . . .
H34B H 0.6018 0.6944 -0.0592 0.154 Uiso 1 1 calc R U . . .
H34C H 0.4868 0.7618 -0.0728 0.154 Uiso 1 1 calc R U . . .
C35 C 0.6378(8) 1.0037(7) 0.1530(5) 0.061(3) Uani 1 1 d . . . . .
H35A H 0.6773 0.9412 0.1297 0.073 Uiso 1 1 calc R U . . .
H35B H 0.5757 1.0368 0.1296 0.073 Uiso 1 1 calc R U . . .
C36 C 0.7100(10) 1.0824(8) 0.1522(5) 0.084(4) Uani 1 1 d . . . . .
H36A H 0.6684 1.1478 0.1715 0.101 Uiso 1 1 calc R U . . .
H36B H 0.7681 1.0521 0.1793 0.101 Uiso 1 1 calc R U . . .
C37 C 0.7576(11) 1.1098(10) 0.0848(6) 0.097(4) Uani 1 1 d . . . . .
H37A H 0.8020 1.1615 0.0867 0.146 Uiso 1 1 calc R U . . .
H37B H 0.7004 1.1400 0.0577 0.146 Uiso 1 1 calc R U . . .
H37C H 0.8013 1.0457 0.0661 0.146 Uiso 1 1 calc R U . . .
C38 C 0.9918(9) 0.7621(11) 0.1527(6) 0.090(4) Uani 1 1 d . . . . .
H38A H 1.0485 0.7083 0.1308 0.107 Uiso 1 1 calc R U . . .
H38B H 0.9285 0.7721 0.1289 0.107 Uiso 1 1 calc R U . . .
C39 C 1.0268(10) 0.8586(9) 0.1483(6) 0.086(3) Uani 1 1 d . . . . .
H39A H 1.0853 0.8528 0.1756 0.103 Uiso 1 1 calc R U . . .
H39B H 0.9676 0.9163 0.1636 0.103 Uiso 1 1 calc R U . . .
C40 C 1.0678(12) 0.8826(13) 0.0730(8) 0.133(6) Uani 1 1 d . . . . .
H40A H 1.0921 0.9496 0.0681 0.199 Uiso 1 1 calc R U . . .
H40B H 1.0093 0.8876 0.0465 0.199 Uiso 1 1 calc R U . . .
H40C H 1.1268 0.8253 0.0587 0.199 Uiso 1 1 calc R U . . .
C41 C 0.8346(11) 0.8288(6) -0.0565(6) 0.082(4) Uani 0.710(9) 1 d . . P E 1
C42 C 0.9139(12) 0.8231(8) -0.1073(6) 0.103(5) Uani 1 1 d . . . . .
H42 H 0.9794 0.7735 -0.1057 0.124 Uiso 1 1 calc R U . E 1
C43 C 0.8948(16) 0.8923(9) -0.1612(7) 0.146(8) Uani 1 1 d . U . . .
H43 H 0.9464 0.8926 -0.1980 0.176 Uiso 1 1 calc R U . . .
C44 C 0.796(2) 0.9613(13) -0.1583(13) 0.209(15) Uani 1 1 d . U . . .
H44 H 0.7829 1.0089 -0.1951 0.251 Uiso 1 1 calc R U . . .
C45 C 0.718(2) 0.9677(13) -0.1091(14) 0.195(13) Uani 1 1 d . U . . .
H45 H 0.6529 1.0174 -0.1108 0.234 Uiso 1 1 calc R U . E 1
C46 C 0.7383(13) 0.8983(8) -0.0556(8) 0.121(6) Uani 0.710(9) 1 d . . P E 1
H46 H 0.6862 0.8987 -0.0190 0.145 Uiso 0.710(9) 1 calc R U P E 1
C47 C 0.6257(15) 0.6430(12) 0.3009(8) 0.052(6) Uiso 0.651(11) 1 d D . P A 1
H47A H 0.5581 0.6940 0.2986 0.078 Uiso 0.651(11) 1 calc R U P A 1
H47B H 0.6545 0.6205 0.2573 0.078 Uiso 0.651(11) 1 calc R U P A 1
H47C H 0.6764 0.6761 0.3185 0.078 Uiso 0.651(11) 1 calc R U P A 1
C48 C 0.7258(11) 0.4515(13) 0.3483(8) 0.074(5) Uiso 0.651(11) 1 d D . P A 1
H48A H 0.7216 0.3864 0.3753 0.112 Uiso 0.651(11) 1 calc R U P A 1
H48B H 0.7760 0.4870 0.3644 0.112 Uiso 0.651(11) 1 calc R U P A 1
H48C H 0.7503 0.4341 0.3032 0.112 Uiso 0.651(11) 1 calc R U P A 1
C49 C 0.2254(13) 0.6251(15) 0.3771(8) 0.066(6) Uiso 0.535(16) 1 d D . P A 1
H49A H 0.2583 0.5768 0.3431 0.100 Uiso 0.535(16) 1 calc R U P A 1
H49B H 0.1899 0.6925 0.3570 0.100 Uiso 0.535(16) 1 calc R U P A 1
H49C H 0.1729 0.5940 0.4061 0.100 Uiso 0.535(16) 1 calc R U P A 1
C50' C 0.1920(12) 0.7160(15) 0.4373(10) 0.065(7) Uiso 0.465(16) 1 d D . P A 2
H50A H 0.1848 0.7611 0.4737 0.097 Uiso 0.465(16) 1 calc R U P A 2
H50B H 0.1457 0.6649 0.4480 0.097 Uiso 0.465(16) 1 calc R U P A 2
H50C H 0.1716 0.7598 0.3983 0.097 Uiso 0.465(16) 1 calc R U P A 2
C51 C 0.8173(12) 0.1163(14) 0.3471(9) 0.102(6) Uiso 0.787(11) 1 d D . P B 1
H51A H 0.7552 0.1269 0.3800 0.153 Uiso 0.787(11) 1 calc R U P B 1
H51B H 0.8238 0.0489 0.3275 0.153 Uiso 0.787(11) 1 calc R U P B 1
H51C H 0.8085 0.1741 0.3133 0.153 Uiso 0.787(11) 1 calc R U P B 1
C52' C 0.994(2) 0.006(2) 0.3881(14) 0.013(8) Uiso 0.213(11) 1 d D . P B 2
H52A H 0.9414 -0.0353 0.4082 0.019 Uiso 0.213(11) 1 calc R U P B 2
H52B H 1.0218 0.0360 0.4220 0.019 Uiso 0.213(11) 1 calc R U P B 2
H52C H 1.0521 -0.0407 0.3632 0.019 Uiso 0.213(11) 1 calc R U P B 2
C53 C 1.0716(11) 0.2609(11) 0.4802(7) 0.075(4) Uiso 0.734(9) 1 d D . P C 1
H53A H 0.9995 0.2843 0.4674 0.112 Uiso 0.734(9) 1 calc R U P C 1
H53B H 1.0683 0.2563 0.5277 0.112 Uiso 0.734(9) 1 calc R U P C 1
H53C H 1.1034 0.1913 0.4638 0.112 Uiso 0.734(9) 1 calc R U P C 1
C54 C 1.1831(11) 0.3855(11) 0.5229(6) 0.071(4) Uiso 0.734(9) 1 d D . P C 1
H54A H 1.1179 0.4025 0.5529 0.107 Uiso 0.734(9) 1 calc R U P C 1
H54B H 1.2171 0.4467 0.5159 0.107 Uiso 0.734(9) 1 calc R U P C 1
H54C H 1.2320 0.3250 0.5414 0.107 Uiso 0.734(9) 1 calc R U P C 1
C55 C 0.496(3) 0.235(3) 0.3832(9) 0.081(19) Uiso 0.527(7) 1 d D . P A 1
H55A H 0.4786 0.2919 0.3494 0.122 Uiso 0.527(7) 1 calc R U P A 1
H55B H 0.4587 0.1786 0.3783 0.122 Uiso 0.527(7) 1 calc R U P A 1
H55C H 0.5726 0.2073 0.3791 0.122 Uiso 0.527(7) 1 calc R U P A 1
C56 C 0.4952(16) 0.1728(13) 0.5160(9) 0.054(6) Uiso 0.527(7) 1 d D . P A 1
H56A H 0.4836 0.1962 0.5604 0.080 Uiso 0.527(7) 1 calc R U P A 1
H56B H 0.5709 0.1421 0.5050 0.080 Uiso 0.527(7) 1 calc R U P A 1
H56C H 0.4531 0.1196 0.5130 0.080 Uiso 0.527(7) 1 calc R U P A 1
C57 C 1.2111(16) 0.3514(17) 0.1969(7) 0.085(6) Uiso 0.571(9) 1 d D . P D 1
H57A H 1.1358 0.3579 0.1916 0.127 Uiso 0.571(9) 1 calc R U P D 1
H57B H 1.2535 0.2894 0.1752 0.127 Uiso 0.571(9) 1 calc R U P D 1
H57C H 1.2348 0.4151 0.1774 0.127 Uiso 0.571(9) 1 calc R U P D 1
C58 C 1.2633(15) 0.1970(10) 0.2942(8) 0.060(5) Uiso 0.571(9) 1 d D . P D 1
H58A H 1.1987 0.1679 0.2996 0.090 Uiso 0.571(9) 1 calc R U P D 1
H58B H 1.3004 0.1777 0.3331 0.090 Uiso 0.571(9) 1 calc R U P D 1
H58C H 1.3101 0.1683 0.2563 0.090 Uiso 0.571(9) 1 calc R U P D 1
S1' S 0.6345(12) 0.5708(11) 0.3778(7) 0.136(8) Uani 0.349(11) 1 d D . P A 2
S5' S 1.2575(5) 0.2826(5) 0.2296(4) 0.075(3) Uani 0.429(9) 1 d D . P D 2
S6' S 0.5472(4) 0.2625(3) 0.4592(2) 0.0447(17) Uani 0.473(7) 1 d D . P A 2
S4' S 1.0935(11) 0.4239(13) 0.4781(6) 0.122(7) Uani 0.266(9) 1 d D . P C 2
S3' S 0.9315(15) 0.1089(9) 0.3354(11) 0.143(14) Uani 0.213(11) 1 d D . P B 2
C53' C 1.015(2) 0.333(2) 0.4649(18) 0.064(10) Uiso 0.266(9) 1 d D . P C 2
H53D H 0.9396 0.3679 0.4698 0.096 Uiso 0.266(9) 1 calc R U P C 2
H53E H 1.0271 0.2725 0.4967 0.096 Uiso 0.266(9) 1 calc R U P C 2
H53F H 1.0351 0.3084 0.4209 0.096 Uiso 0.266(9) 1 calc R U P C 2
C47' C 0.595(2) 0.6488(19) 0.3084(11) 0.029(7) Uiso 0.349(11) 1 d D . P A 2
H47D H 0.5525 0.7176 0.3213 0.043 Uiso 0.349(11) 1 calc R U P A 2
H47E H 0.5514 0.6133 0.2860 0.043 Uiso 0.349(11) 1 calc R U P A 2
H47F H 0.6577 0.6592 0.2792 0.043 Uiso 0.349(11) 1 calc R U P A 2
C48' C 0.759(3) 0.494(5) 0.351(3) 0.31(6) Uiso 0.349(11) 1 d D . P A 2
H48D H 0.7802 0.4379 0.3844 0.464 Uiso 0.349(11) 1 calc R U P A 2
H48E H 0.8116 0.5388 0.3431 0.464 Uiso 0.349(11) 1 calc R U P A 2
H48F H 0.7540 0.4623 0.3108 0.464 Uiso 0.349(11) 1 calc R U P A 2
C51' C 0.8002(15) 0.122(2) 0.3785(15) 0.015(8) Uiso 0.213(11) 1 d D . P B 2
H51D H 0.7492 0.1189 0.3481 0.022 Uiso 0.213(11) 1 calc R U P B 2
H51E H 0.7802 0.1897 0.3988 0.022 Uiso 0.213(11) 1 calc R U P B 2
H51F H 0.7997 0.0641 0.4122 0.022 Uiso 0.213(11) 1 calc R U P B 2
C52 C 1.0005(11) -0.0225(9) 0.3690(8) 0.070(5) Uiso 0.787(11) 1 d D . P B 1
H52D H 0.9453 -0.0625 0.3663 0.105 Uiso 0.787(11) 1 calc R U P B 1
H52E H 1.0429 -0.0544 0.4042 0.105 Uiso 0.787(11) 1 calc R U P B 1
H52F H 1.0468 -0.0239 0.3278 0.105 Uiso 0.787(11) 1 calc R U P B 1
O16' O 0.967(2) 0.2080(17) 0.3427(13) 0.043(8) Uiso 0.213(11) 1 d D . P B 2
C54' C 1.223(2) 0.343(3) 0.453(2) 0.114(19) Uiso 0.266(9) 1 d D . P C 2
H54D H 1.2141 0.2789 0.4352 0.171 Uiso 0.266(9) 1 calc R U P C 2
H54E H 1.2636 0.3245 0.4906 0.171 Uiso 0.266(9) 1 calc R U P C 2
H54F H 1.2618 0.3834 0.4197 0.171 Uiso 0.266(9) 1 calc R U P C 2
O17' O 1.083(2) 0.504(2) 0.4197(13) 0.097(11) Uiso 0.266(9) 1 d D . P C 2
C55' C 0.481(3) 0.233(2) 0.3894(12) 0.057(14) Uiso 0.473(7) 1 d D . P A 2
H55D H 0.4817 0.2903 0.3551 0.085 Uiso 0.473(7) 1 calc R U P A 2
H55E H 0.4074 0.2284 0.4045 0.085 Uiso 0.473(7) 1 calc R U P A 2
H55F H 0.5198 0.1662 0.3720 0.085 Uiso 0.473(7) 1 calc R U P A 2
C56' C 0.5282(16) 0.1461(12) 0.5002(9) 0.038(5) Uiso 0.473(7) 1 d D . P A 2
H56D H 0.5518 0.1418 0.5435 0.056 Uiso 0.473(7) 1 calc R U P A 2
H56E H 0.5695 0.0864 0.4761 0.056 Uiso 0.473(7) 1 calc R U P A 2
H56F H 0.4525 0.1438 0.5045 0.056 Uiso 0.473(7) 1 calc R U P A 2
O18' O 1.2850(15) 0.3710(12) 0.2605(9) 0.075(5) Uiso 0.429(9) 1 d D . P D 2
C58' C 1.215(2) 0.1901(16) 0.2900(11) 0.068(7) Uiso 0.429(9) 1 d D . P D 2
H58D H 1.1407 0.1883 0.2868 0.102 Uiso 0.429(9) 1 calc R U P D 2
H58E H 1.2216 0.2113 0.3331 0.102 Uiso 0.429(9) 1 calc R U P D 2
H58F H 1.2597 0.1197 0.2834 0.102 Uiso 0.429(9) 1 calc R U P D 2
C49' C 0.3127(16) 0.5765(15) 0.3562(8) 0.057(6) Uiso 0.465(16) 1 d D . P A 2
H49D H 0.3819 0.5327 0.3414 0.086 Uiso 0.465(16) 1 calc R U P A 2
H49E H 0.2875 0.6265 0.3206 0.086 Uiso 0.465(16) 1 calc R U P A 2
H49F H 0.2614 0.5311 0.3697 0.086 Uiso 0.465(16) 1 calc R U P A 2
C50 C 0.2360(16) 0.7309(15) 0.4793(9) 0.082(7) Uiso 0.535(16) 1 d D . P A 1
H50D H 0.2765 0.7544 0.5098 0.123 Uiso 0.535(16) 1 calc R U P A 1
H50E H 0.1855 0.6913 0.5033 0.123 Uiso 0.535(16) 1 calc R U P A 1
H50F H 0.1970 0.7926 0.4554 0.123 Uiso 0.535(16) 1 calc R U P A 1
O14' O 0.3422(9) 0.5679(10) 0.4807(6) 0.031(3) Uiso 0.465(16) 1 d D . P A 2
C57' C 1.3861(14) 0.2016(17) 0.2055(11) 0.072(7) Uiso 0.429(9) 1 d D . P D 2
H57D H 1.4242 0.2395 0.1707 0.108 Uiso 0.429(9) 1 calc R U P D 2
H57E H 1.3769 0.1355 0.1899 0.108 Uiso 0.429(9) 1 calc R U P D 2
H57F H 1.4273 0.1857 0.2429 0.108 Uiso 0.429(9) 1 calc R U P D 2
C46' C 0.7383(13) 0.8983(8) -0.0556(8) 0.121(6) Uani 0.290(9) 1 d . . P E 2
C41' C 0.8346(11) 0.8288(6) -0.0565(6) 0.082(4) Uani 0.290(9) 1 d . . P E 2
H41' H 0.8473 0.7815 -0.0195 0.098 Uiso 0.290(9) 1 calc R U P E 2

loop_
_atom_site_aniso_label
_atom_site_aniso_U_11
_atom_site_aniso_U_22
_atom_site_aniso_U_33
_atom_site_aniso_U_23
_atom_site_aniso_U_13
_atom_site_aniso_U_12
Co1 0.0317(8) 0.0216(7) 0.0421(9) 0.0037(6) -0.0112(6) -0.0102(6)
S1 0.147(4) 0.033(2) 0.030(2) 0.0033(15) -0.033(2) -0.058(2)
S2 0.0428(13) 0.0366(12) 0.0910(18) 0.0242(12) -0.0309(12) -0.0158(10)
S3 0.068(3) 0.104(3) 0.104(4) -0.014(3) -0.017(2) -0.057(2)
S4 0.051(2) 0.048(2) 0.091(3) -0.0040(19) 0.024(2) -0.0053(17)
S5 0.053(3) 0.044(3) 0.055(3) 0.009(2) -0.021(2) -0.020(2)
S6 0.028(3) 0.0218(19) 0.062(3) 0.0049(17) -0.0188(18) -0.0107(16)
O1 0.073(5) 0.098(6) 0.127(7) -0.065(6) -0.068(5) 0.026(4)
O2 0.148(9) 0.056(5) 0.238(12) -0.045(6) -0.146(9) 0.022(5)
O3 0.148(8) 0.035(4) 0.123(7) -0.005(4) -0.097(6) 0.006(4)
O4 0.079(5) 0.037(4) 0.115(6) 0.011(4) 0.004(4) -0.028(3)
O5 0.053(4) 0.048(4) 0.091(5) -0.001(3) -0.029(3) -0.024(3)
O6 0.045(4) 0.036(3) 0.095(5) -0.013(3) -0.021(3) -0.005(3)
O7 0.048(3) 0.040(3) 0.063(4) -0.003(3) -0.018(3) -0.008(3)
O8 0.060(4) 0.077(5) 0.067(4) -0.025(4) -0.042(4) 0.014(3)
O21 0.050(4) 0.057(4) 0.115(6) -0.037(4) -0.013(4) -0.014(3)
O22 0.111(7) 0.190(11) 0.108(7) -0.044(7) 0.016(6) -0.095(8)
O23 0.068(5) 0.077(5) 0.097(5) -0.016(4) -0.017(4) -0.041(4)
N3 0.041(5) 0.086(7) 0.094(7) -0.014(6) -0.015(5) -0.024(5)
C1 0.047(6) 0.095(8) 0.079(7) -0.031(6) -0.027(5) 0.001(5)
C2 0.040(5) 0.088(8) 0.093(8) -0.049(7) -0.027(5) -0.007(5)
C3 0.051(6) 0.099(9) 0.112(9) -0.052(8) -0.060(7) 0.022(6)
C4 0.101(10) 0.079(9) 0.171(14) -0.064(9) -0.099(10) 0.033(7)
C5 0.077(8) 0.086(9) 0.158(13) -0.036(9) -0.079(9) 0.021(7)
C6 0.067(7) 0.078(8) 0.124(10) -0.055(7) -0.047(7) 0.006(6)
C7 0.067(7) 0.073(7) 0.150(13) -0.055(8) -0.061(8) 0.001(6)
C8 0.069(7) 0.046(5) 0.052(5) 0.001(4) -0.033(5) -0.027(5)
C9 0.074(7) 0.049(6) 0.071(7) -0.010(5) -0.044(6) -0.017(5)
C10 0.084(8) 0.048(6) 0.078(7) -0.016(6) -0.056(7) 0.004(6)
C11 0.124(10) 0.030(5) 0.055(6) 0.017(4) -0.034(6) -0.027(6)
C12 0.074(7) 0.036(5) 0.059(6) 0.006(4) -0.021(5) -0.018(5)
C13 0.060(6) 0.034(5) 0.054(5) 0.010(4) -0.032(5) -0.021(4)
C14 0.060(6) 0.034(4) 0.058(6) 0.014(4) -0.035(5) -0.023(4)
C15 0.060(6) 0.030(4) 0.056(5) 0.014(4) -0.034(4) -0.019(4)
C16 0.054(6) 0.026(4) 0.063(6) 0.013(4) -0.034(5) -0.012(4)
C17 0.050(6) 0.030(5) 0.077(7) 0.011(4) -0.033(5) -0.017(4)
C18 0.046(5) 0.035(5) 0.082(7) 0.005(5) -0.030(5) -0.010(4)
C19 0.054(6) 0.020(4) 0.081(7) 0.004(4) -0.041(5) -0.007(4)
C20 0.043(5) 0.027(4) 0.064(6) 0.018(4) -0.031(5) -0.013(4)
C21 0.065(6) 0.030(4) 0.059(6) 0.013(4) -0.037(5) -0.026(4)
C22 0.055(6) 0.048(5) 0.039(5) 0.002(4) -0.019(4) -0.027(5)
C23 0.053(5) 0.026(4) 0.050(5) 0.013(4) -0.028(4) -0.023(4)
C24 0.039(5) 0.026(4) 0.051(5) 0.002(4) -0.016(4) -0.011(4)
C25 0.048(5) 0.044(5) 0.037(5) -0.001(4) -0.016(4) -0.012(4)
C26 0.045(5) 0.048(5) 0.053(6) -0.003(4) -0.027(4) -0.011(4)
C27 0.045(5) 0.051(5) 0.052(6) -0.008(4) -0.021(4) -0.022(4)
C28 0.040(5) 0.115(9) 0.064(7) -0.036(6) -0.016(5) -0.018(6)
C29 0.072(8) 0.161(13) 0.093(10) -0.059(9) -0.024(7) -0.042(8)
C30 0.066(8) 0.143(12) 0.128(12) -0.077(10) -0.032(8) -0.029(8)
C31 0.077(8) 0.172(14) 0.090(10) -0.064(10) -0.005(7) -0.041(9)
C32 0.088(7) 0.038(5) 0.063(6) 0.015(4) -0.051(5) -0.028(5)
C33 0.143(11) 0.045(6) 0.080(8) 0.008(5) -0.078(8) -0.037(6)
C34 0.178(14) 0.076(8) 0.073(8) -0.010(6) -0.079(9) -0.025(8)
C35 0.079(7) 0.044(5) 0.073(7) 0.028(5) -0.046(5) -0.036(5)
C36 0.127(10) 0.066(7) 0.088(8) 0.036(6) -0.058(7) -0.071(7)
C37 0.126(11) 0.098(9) 0.094(9) 0.035(7) -0.038(8) -0.081(8)
C38 0.077(8) 0.138(11) 0.080(8) -0.049(8) -0.009(6) -0.062(8)
C39 0.091(9) 0.075(8) 0.095(9) -0.020(7) -0.026(7) -0.008(7)
C40 0.109(11) 0.163(15) 0.148(14) 0.040(12) -0.038(10) -0.081(11)
C41 0.143(11) 0.029(5) 0.085(9) -0.004(5) -0.087(9) 0.000(6)
C42 0.207(16) 0.048(7) 0.058(8) -0.006(6) -0.060(9) -0.004(8)
C43 0.31(2) 0.047(7) 0.084(10) 0.006(7) -0.083(13) -0.006(11)
C44 0.39(4) 0.058(11) 0.18(2) 0.013(13) -0.17(3) 0.022(19)
C45 0.24(3) 0.069(12) 0.27(3) -0.020(17) -0.15(2) 0.056(14)
C46 0.189(15) 0.033(6) 0.152(14) -0.018(7) -0.117(14) 0.015(8)
S1' 0.168(14) 0.095(10) 0.100(11) 0.032(8) 0.057(10) 0.017(9)
S5' 0.059(4) 0.058(4) 0.106(7) 0.026(4) -0.015(4) -0.014(3)
S6' 0.039(4) 0.033(3) 0.063(3) -0.001(2) -0.005(2) -0.010(2)
S4' 0.111(11) 0.155(14) 0.070(9) -0.023(9) -0.037(8) 0.057(11)
S3' 0.17(2) 0.021(7) 0.18(2) 0.010(9) 0.147(19) -0.005(8)
C46' 0.189(15) 0.033(6) 0.152(14) -0.018(7) -0.117(14) 0.015(8)
C41' 0.143(11) 0.029(5) 0.085(9) -0.004(5) -0.087(9) 0.000(6)

loop_
_atom_type_symbol
_atom_type_description
_atom_type_scat_dispersion_real
_atom_type_scat_dispersion_imag
_atom_type_scat_source
C C 0.0033 0.0016 'International Tables Vol C Tables 4.2.6.8 and 6.1.1.4'
H H 0.0000 0.0000 'International Tables Vol C Tables 4.2.6.8 and 6.1.1.4'
N N 0.0061 0.0033 'International Tables Vol C Tables 4.2.6.8 and 6.1.1.4'
O O 0.0106 0.0060 'International Tables Vol C Tables 4.2.6.8 and 6.1.1.4'
S S 0.1246 0.1234 'International Tables Vol C Tables 4.2.6.8 and 6.1.1.4'
Co Co 0.3494 0.9721 'International Tables Vol C Tables 4.2.6.8 and 6.1.1.4'

loop_
_geom_angle_atom_site_label_1
_geom_angle_atom_site_label_2
_geom_angle_atom_site_label_3
_geom_angle
_geom_angle_site_symmetry_1
_geom_angle_site_symmetry_3
O19 Co1 O19 180 2_666 .
O19' Co1 O19' 180 2_666 .
O19 Co1 O14 80.2(4) 2_666 2_666
O19 Co1 O14 99.8(4) . 2_666
O19 Co1 O14 99.8(4) 2_666 .
O19 Co1 O14 80.2(4) . .
O14 Co1 O14 180 2_666 .
O19 Co1 O13 58.0(4) 2_666 .
O19 Co1 O13 122.0(4) . .
O14 Co1 O13 89.0(4) 2_666 .
O14 Co1 O13 91.0(4) . .
O19 Co1 O13 122.0(4) 2_666 2_666
O19 Co1 O13 58.0(4) . 2_666
O14 Co1 O13 91.0(4) 2_666 2_666
O14 Co1 O13 89.0(4) . 2_666
O13 Co1 O13 180 . 2_666
O19' Co1 O14' 75.2(5) 2_666 .
O19' Co1 O14' 104.8(5) . .
O19' Co1 O14' 104.8(5) 2_666 2_666
O19' Co1 O14' 75.2(5) . 2_666
O14' Co1 O14' 180 . 2_666
O19' Co1 O13' 61.6(4) 2_666 2_666
O19' Co1 O13' 118.4(4) . 2_666
O14' Co1 O13' 89.0(5) . 2_666
O14' Co1 O13' 91.0(5) 2_666 2_666
O19' Co1 O13' 118.4(4) 2_666 .
O19' Co1 O13' 61.6(4) . .
O14' Co1 O13' 91.0(5) . .
O14' Co1 O13' 89.0(5) 2_666 .
O13' Co1 O13' 180 2_666 .
O13 S1 C48 108.4(7) . .
O13 S1 C47 103.6(7) . .
C48 S1 C47 103.5(9) . .
O14' S2 C50' 104.7(8) . .
O14' S2 C49' 107.1(8) . .
C50' S2 C49' 98.4(9) . .
O14 S2 C49 102.3(7) . .
O14 S2 C50 105.9(8) . .
C49 S2 C50 95.7(9) . .
O16 S3 C52 99.2(8) . .
O16 S3 C51 97.1(8) . .
C52 S3 C51 95.5(8) . .
O17 S4 C53 106.1(7) . .
O17 S4 C54 104.3(7) . .
C53 S4 C54 96.3(7) . .
O18 S5 C58 106.9(8) . .
O18 S5 C57 106.1(8) . .
C58 S5 C57 100.6(9) . .
O19 S6 C55 140.4(13) . .
O19 S6 C56 96.4(8) . .
C55 S6 C56 103.9(12) . .
C3 O1 H1O 109.5 . .
C5 O2 H2 109.5 . .
C10 O3 H3 109.5 . .
C12 O4 H4O 109.5 . .
C17 O5 H5 109.5 . .
C19 O6 H6 109.5 . .
C24 O7 H7O 109.5 . .
C26 O8 H8O 109.5 . .
S1' O13' Co1 114.1(9) . .
S1 O13 Co1 122.9(5) . .
S2 O14 Co1 121.2(6) . .
S6' O19' Co1 148.7(7) . .
S6 O19 Co1 149.0(8) . .
O10 N1 O9 122(3) . .
O11 N2 O12 123.5(11) . .
O11 N2 C41 125.9(11) . .
O12 N2 C41 110.6(10) . .
O22 N3 O23 121.5(10) . .
O22 N3 O21 117.3(9) . .
O23 N3 O21 121.2(10) . .
C6 C1 C2 122.0(11) . .
C6 C1 H1 119.0 . .
C2 C1 H1 119.0 . .
C3 C2 C1 117.8(10) . .
C3 C2 C28 121.6(8) . .
C1 C2 C28 120.6(10) . .
C4 C3 O1 122.7(11) . .
C4 C3 C2 120.8(9) . .
O1 C3 C2 116.5(11) . .
C3 C4 C5 120.5(12) . .
C3 C4 H4 119.8 . .
C5 C4 H4 119.8 . .
C6 C5 O2 118.4(10) . .
C6 C5 C4 120.8(12) . .
O2 C5 C4 120.6(12) . .
C5 C6 C1 118.0(10) . .
C5 C6 C7 122.6(11) . .
C1 C6 C7 119.4(11) . .
C29 C7 C6 113.4(11) . .
C29 C7 C9 113.6(10) . .
C6 C7 C9 110.2(10) . .
C29 C7 H7 106.4 . .
C6 C7 H7 106.4 . .
C9 C7 H7 106.4 . .
C13 C8 C9 125.6(9) . .
C13 C8 H8 117.2 . .
C9 C8 H8 117.2 . .
C10 C9 C8 116.3(10) . .
C10 C9 C7 120.1(10) . .
C8 C9 C7 123.6(10) . .
C9 C10 O3 125.7(11) . .
C9 C10 C11 120.9(9) . .
O3 C10 C11 113.4(11) . .
C10 C11 C12 121.2(9) . .
C10 C11 H11 119.4 . .
C12 C11 H11 119.4 . .
O4 C12 C13 117.0(8) . .
O4 C12 C11 123.2(9) . .
C13 C12 C11 119.8(10) . .
C8 C13 C12 116.0(8) . .
C8 C13 C14 123.1(7) . .
C12 C13 C14 121.0(8) . .
C16 C14 C13 109.3(6) . .
C16 C14 C32 113.4(6) . .
C13 C14 C32 112.6(8) . .
C16 C14 H14 107.0 . .
C13 C14 H14 107.0 . .
C32 C14 H14 107.0 . .
C20 C15 C16 123.1(9) . .
C20 C15 H15 118.4 . .
C16 C15 H15 118.4 . .
C17 C16 C15 117.4(8) . .
C17 C16 C14 121.7(7) . .
C15 C16 C14 121.0(9) . .
C18 C17 O5 115.6(9) . .
C18 C17 C16 121.3(8) . .
O5 C17 C16 123.1(8) . .
C17 C18 C19 119.6(9) . .
C17 C18 H18 120.2 . .
C19 C18 H18 120.2 . .
O6 C19 C20 118.6(7) . .
O6 C19 C18 120.2(9) . .
C20 C19 C18 121.2(8) . .
C15 C20 C19 117.4(7) . .
C15 C20 C21 122.5(8) . .
C19 C20 C21 120.1(8) . .
C20 C21 C23 111.7(6) . .
C20 C21 C35 111.5(7) . .
C23 C21 C35 111.5(7) . .
C20 C21 H21 107.3 . .
C23 C21 H21 107.3 . .
C35 C21 H21 107.3 . .
C27 C22 C23 125.4(8) . .
C27 C22 H22 117.3 . .
C23 C22 H22 117.3 . .
C22 C23 C24 116.3(7) . .
C22 C23 C21 122.4(7) . .
C24 C23 C21 121.2(8) . .
O7 C24 C25 115.8(7) . .
O7 C24 C23 123.6(7) . .
C25 C24 C23 120.6(8) . .
C24 C25 C26 120.5(8) . .
C24 C25 H25 119.8 . .
C26 C25 H25 119.8 . .
O8 C26 C25 116.4(7) . .
O8 C26 C27 122.2(8) . .
C25 C26 C27 121.3(7) . .
C22 C27 C26 115.8(8) . .
C22 C27 C28 122.5(8) . .
C26 C27 C28 121.7(7) . .
C2 C28 C38 111.5(8) . .
C2 C28 C27 111.0(8) . .
C38 C28 C27 114.6(9) . .
C2 C28 H28 106.4 . .
C38 C28 H28 106.4 . .
C27 C28 H28 106.4 . .
C7 C29 C30 113.6(11) . .
C7 C29 H29A 108.9 . .
C30 C29 H29A 108.9 . .
C7 C29 H29B 108.9 . .
C30 C29 H29B 108.9 . .
H29A C29 H29B 107.7 . .
C31 C30 C29 111.8(12) . .
C31 C30 H30A 109.3 . .
C29 C30 H30A 109.3 . .
C31 C30 H30B 109.3 . .
C29 C30 H30B 109.3 . .
H30A C30 H30B 107.9 . .
C30 C31 H31A 109.5 . .
C30 C31 H31B 109.5 . .
H31A C31 H31B 109.5 . .
C30 C31 H31C 109.5 . .
H31A C31 H31C 109.5 . .
H31B C31 H31C 109.5 . .
C33 C32 C14 112.9(7) . .
C33 C32 H32A 109.0 . .
C14 C32 H32A 109.0 . .
C33 C32 H32B 109.0 . .
C14 C32 H32B 109.0 . .
H32A C32 H32B 107.8 . .
C34 C33 C32 111.9(8) . .
C34 C33 H33A 109.2 . .
C32 C33 H33A 109.2 . .
C34 C33 H33B 109.2 . .
C32 C33 H33B 109.2 . .
H33A C33 H33B 107.9 . .
C33 C34 H34A 109.5 . .
C33 C34 H34B 109.5 . .
H34A C34 H34B 109.5 . .
C33 C34 H34C 109.5 . .
H34A C34 H34C 109.5 . .
H34B C34 H34C 109.5 . .
C36 C35 C21 112.3(8) . .
C36 C35 H35A 109.1 . .
C21 C35 H35A 109.1 . .
C36 C35 H35B 109.1 . .
C21 C35 H35B 109.1 . .
H35A C35 H35B 107.9 . .
C37 C36 C35 112.5(9) . .
C37 C36 H36A 109.1 . .
C35 C36 H36A 109.1 . .
C37 C36 H36B 109.1 . .
C35 C36 H36B 109.1 . .
H36A C36 H36B 107.8 . .
C36 C37 H37A 109.5 . .
C36 C37 H37B 109.5 . .
H37A C37 H37B 109.5 . .
C36 C37 H37C 109.5 . .
H37A C37 H37C 109.5 . .
H37B C37 H37C 109.5 . .
C39 C38 C28 114.1(9) . .
C39 C38 H38A 108.7 . .
C28 C38 H38A 108.7 . .
C39 C38 H38B 108.7 . .
C28 C38 H38B 108.7 . .
H38A C38 H38B 107.6 . .
C38 C39 C40 107.2(10) . .
C38 C39 H39A 110.3 . .
C40 C39 H39A 110.3 . .
C38 C39 H39B 110.3 . .
C40 C39 H39B 110.3 . .
H39A C39 H39B 108.5 . .
C39 C40 H40A 109.5 . .
C39 C40 H40B 109.5 . .
H40A C40 H40B 109.5 . .
C39 C40 H40C 109.5 . .
H40A C40 H40C 109.5 . .
H40B C40 H40C 109.5 . .
C42 C41 C46 124.3(12) . .
C42 C41 N2 124.2(10) . .
C46 C41 N2 111.5(14) . .
C41 C42 C43 117.5(14) . .
C41 C42 H42 121.2 . .
C43 C42 H42 121.2 . .
C42 C43 C44 116.3(18) . .
C42 C43 H43 121.8 . .
C44 C43 H43 121.8 . .
C45 C44 C43 127(2) . .
C45 C44 H44 116.6 . .
C43 C44 H44 116.6 . .
C44 C45 C46 116(2) . .
C44 C45 H45 121.8 . .
C46 C45 H45 121.8 . .
C41 C46 C45 119(2) . .
C41 C46 H46 120.7 . .
C45 C46 H46 120.7 . .
S1 C47 H47A 109.5 . .
S1 C47 H47B 109.5 . .
H47A C47 H47B 109.5 . .
S1 C47 H47C 109.5 . .
H47A C47 H47C 109.5 . .
H47B C47 H47C 109.5 . .
S1 C48 H48A 109.5 . .
S1 C48 H48B 109.5 . .
H48A C48 H48B 109.5 . .
S1 C48 H48C 109.5 . .
H48A C48 H48C 109.5 . .
H48B C48 H48C 109.5 . .
S2 C49 H49A 109.5 . .
S2 C49 H49B 109.5 . .
H49A C49 H49B 109.5 . .
S2 C49 H49C 109.5 . .
H49A C49 H49C 109.5 . .
H49B C49 H49C 109.5 . .
S2 C50' H50A 109.5 . .
S2 C50' H50B 109.5 . .
H50A C50' H50B 109.5 . .
S2 C50' H50C 109.5 . .
H50A C50' H50C 109.5 . .
H50B C50' H50C 109.5 . .
S3 C51 H51A 109.5 . .
S3 C51 H51B 109.5 . .
H51A C51 H51B 109.5 . .
S3 C51 H51C 109.5 . .
H51A C51 H51C 109.5 . .
H51B C51 H51C 109.5 . .
S3' C52' H52A 109.5 . .
S3' C52' H52B 109.5 . .
H52A C52' H52B 109.5 . .
S3' C52' H52C 109.5 . .
H52A C52' H52C 109.5 . .
H52B C52' H52C 109.5 . .
S4 C53 H53A 109.5 . .
S4 C53 H53B 109.5 . .
H53A C53 H53B 109.5 . .
S4 C53 H53C 109.5 . .
H53A C53 H53C 109.5 . .
H53B C53 H53C 109.5 . .
S4 C54 H54A 109.5 . .
S4 C54 H54B 109.5 . .
H54A C54 H54B 109.5 . .
S4 C54 H54C 109.5 . .
H54A C54 H54C 109.5 . .
H54B C54 H54C 109.5 . .
S6 C55 H55A 109.5 . .
S6 C55 H55B 109.5 . .
H55A C55 H55B 109.5 . .
S6 C55 H55C 109.5 . .
H55A C55 H55C 109.5 . .
H55B C55 H55C 109.5 . .
S6 C56 H56A 109.5 . .
S6 C56 H56B 109.5 . .
H56A C56 H56B 109.5 . .
S6 C56 H56C 109.5 . .
H56A C56 H56C 109.5 . .
H56B C56 H56C 109.5 . .
S5 C57 H57A 109.5 . .
S5 C57 H57B 109.5 . .
H57A C57 H57B 109.5 . .
S5 C57 H57C 109.5 . .
H57A C57 H57C 109.5 . .
H57B C57 H57C 109.5 . .
S5 C58 H58A 109.5 . .
S5 C58 H58B 109.5 . .
H58A C58 H58B 109.5 . .
S5 C58 H58C 109.5 . .
H58A C58 H58C 109.5 . .
H58B C58 H58C 109.5 . .
O13' S1' C48' 111(2) . .
O13' S1' C47' 107.4(15) . .
C48' S1' C47' 104(2) . .
O18' S5' C58' 110.4(12) . .
O18' S5' C57' 102.9(10) . .
C58' S5' C57' 96.2(11) . .
O19' S6' C56' 152.5(9) . .
O19' S6' C55' 104.6(10) . .
C56' S6' C55' 90.7(11) . .
O17' S4' C53' 104.6(16) . .
O17' S4' C54' 99.5(17) . .
C53' S4' C54' 97.9(16) . .
O16' S3' C52' 110(2) . .
O16' S3' C51' 106.6(16) . .
C52' S3' C51' 95.8(13) . .
S4' C53' H53D 109.5 . .
S4' C53' H53E 109.5 . .
H53D C53' H53E 109.5 . .
S4' C53' H53F 109.5 . .
H53D C53' H53F 109.5 . .
H53E C53' H53F 109.5 . .
S1' C47' H47D 109.5 . .
S1' C47' H47E 109.5 . .
H47D C47' H47E 109.5 . .
S1' C47' H47F 109.5 . .
H47D C47' H47F 109.5 . .
H47E C47' H47F 109.5 . .
S1' C48' H48D 109.5 . .
S1' C48' H48E 109.5 . .
H48D C48' H48E 109.5 . .
S1' C48' H48F 109.5 . .
H48D C48' H48F 109.5 . .
H48E C48' H48F 109.5 . .
S3' C51' H51D 109.5 . .
S3' C51' H51E 109.5 . .
H51D C51' H51E 109.5 . .
S3' C51' H51F 109.5 . .
H51D C51' H51F 109.5 . .
H51E C51' H51F 109.5 . .
S3 C52 H52D 109.5 . .
S3 C52 H52E 109.5 . .
H52D C52 H52E 109.5 . .
S3 C52 H52F 109.5 . .
H52D C52 H52F 109.5 . .
H52E C52 H52F 109.5 . .
S4' C54' H54D 109.5 . .
S4' C54' H54E 109.5 . .
H54D C54' H54E 109.5 . .
S4' C54' H54F 109.5 . .
H54D C54' H54F 109.5 . .
H54E C54' H54F 109.5 . .
S6' C55' H55D 109.5 . .
S6' C55' H55E 109.5 . .
H55D C55' H55E 109.5 . .
S6' C55' H55F 109.5 . .
H55D C55' H55F 109.5 . .
H55E C55' H55F 109.5 . .
S6' C56' H56D 109.5 . .
S6' C56' H56E 109.5 . .
H56D C56' H56E 109.5 . .
S6' C56' H56F 109.5 . .
H56D C56' H56F 109.5 . .
H56E C56' H56F 109.5 . .
S5' C58' H58D 109.5 . .
S5' C58' H58E 109.5 . .
H58D C58' H58E 109.5 . .
S5' C58' H58F 109.5 . .
H58D C58' H58F 109.5 . .
H58E C58' H58F 109.5 . .
S2 C49' H49D 109.5 . .
S2 C49' H49E 109.5 . .
H49D C49' H49E 109.5 . .
S2 C49' H49F 109.5 . .
H49D C49' H49F 109.5 . .
H49E C49' H49F 109.5 . .
S2 C50 H50D 109.5 . .
S2 C50 H50E 109.5 . .
H50D C50 H50E 109.5 . .
S2 C50 H50F 109.5 . .
H50D C50 H50F 109.5 . .
H50E C50 H50F 109.5 . .
S2 O14' Co1 118.2(6) . .
S5' C57' H57D 109.5 . .
S5' C57' H57E 109.5 . .
H57D C57' H57E 109.5 . .
S5' C57' H57F 109.5 . .
H57D C57' H57F 109.5 . .
H57E C57' H57F 109.5 . .

loop_
_geom_bond_atom_site_label_1
_geom_bond_atom_site_label_2
_geom_bond_distance
_geom_bond_site_symmetry_2
Co1 O19 2.008(10) 2_666
Co1 O19 2.008(10) .
Co1 O19' 2.073(8) 2_666
Co1 O19' 2.073(8) .
Co1 O14 2.074(9) 2_666
Co1 O14 2.074(9) .
Co1 O13 2.086(9) .
Co1 O13 2.087(9) 2_666
Co1 O14' 2.117(11) .
Co1 O14' 2.117(11) 2_666
Co1 O13' 2.138(13) 2_666
Co1 O13' 2.138(13) .
S1 O13 1.583(10) .
S1 C48 1.690(13) .
S1 C47 1.756(12) .
S2 O14 1.511(9) .
S2 O14' 1.518(10) .
S2 C50' 1.770(14) .
S2 C49' 1.776(13) .
S2 C49 1.793(13) .
S2 C50 1.799(14) .
S3 O16 1.582(11) .
S3 C52 1.827(12) .
S3 C51 1.837(13) .
S4 O17 1.511(11) .
S4 C53 1.782(11) .
S4 C54 1.792(11) .
S5 O18 1.462(10) .
S5 C58 1.771(13) .
S5 C57 1.816(14) .
S6 O19 1.278(10) .
S6 C55 1.743(17) .
S6 C56 1.821(13) .
O1 C3 1.379(11) .
O1 H1O 0.8400 .
O2 C5 1.376(15) .
O2 H2 0.8400 .
O3 C10 1.381(11) .
O3 H3 0.8400 .
O4 C12 1.371(11) .
O4 H4O 0.8400 .
O5 C17 1.383(10) .
O5 H5 0.8400 .
O6 C19 1.384(10) .
O6 H6 0.8400 .
O7 C24 1.380(9) .
O7 H7O 0.8400 .
O8 C26 1.383(9) .
O8 H8O 0.8400 .
O9 N1 1.20(3) .
O10 N1 1.19(3) .
O11 N2 1.202(13) .
O12 N2 1.248(12) .
O13' S1' 1.507(16) .
O19' S6' 1.221(9) .
O21 N3 1.246(10) .
O22 N3 1.227(11) .
O23 N3 1.230(10) .
N2 C41 1.510(15) .
C1 C6 1.398(15) .
C1 C2 1.405(13) .
C1 H1 0.9500 .
C2 C3 1.388(16) .
C2 C28 1.522(15) .
C3 C4 1.367(17) .
C4 C5 1.397(15) .
C4 H4 0.9500 .
C5 C6 1.373(17) .
C6 C7 1.543(14) .
C7 C29 1.519(18) .
C7 C9 1.549(16) .
C7 H7 1.0000 .
C8 C13 1.391(12) .
C8 C9 1.395(12) .
C8 H8 0.9500 .
C9 C10 1.370(15) .
C10 C11 1.390(15) .
C11 C12 1.400(13) .
C11 H11 0.9500 .
C12 C13 1.399(12) .
C13 C14 1.526(11) .
C14 C16 1.520(12) .
C14 C32 1.553(12) .
C14 H14 1.0000 .
C15 C20 1.391(12) .
C15 C16 1.402(11) .
C15 H15 0.9500 .
C16 C17 1.396(13) .
C17 C18 1.380(12) .
C18 C19 1.401(12) .
C18 H18 0.9500 .
C19 C20 1.391(13) .
C20 C21 1.529(11) .
C21 C23 1.531(11) .
C21 C35 1.572(12) .
C21 H21 1.0000 .
C22 C27 1.377(11) .
C22 C23 1.389(12) .
C22 H22 0.9500 .
C23 C24 1.401(11) .
C24 C25 1.380(11) .
C25 C26 1.384(12) .
C25 H25 0.9500 .
C26 C27 1.401(12) .
C27 C28 1.540(13) .
C28 C38 1.525(15) .
C28 H28 1.0000 .
C29 C30 1.536(14) .
C29 H29A 0.9900 .
C29 H29B 0.9900 .
C30 C31 1.517(19) .
C30 H30A 0.9900 .
C30 H30B 0.9900 .
C31 H31A 0.9800 .
C31 H31B 0.9800 .
C31 H31C 0.9800 .
C32 C33 1.517(12) .
C32 H32A 0.9900 .
C32 H32B 0.9900 .
C33 C34 1.510(16) .
C33 H33A 0.9900 .
C33 H33B 0.9900 .
C34 H34A 0.9800 .
C34 H34B 0.9800 .
C34 H34C 0.9800 .
C35 C36 1.526(12) .
C35 H35A 0.9900 .
C35 H35B 0.9900 .
C36 C37 1.500(15) .
C36 H36A 0.9900 .
C36 H36B 0.9900 .
C37 H37A 0.9800 .
C37 H37B 0.9800 .
C37 H37C 0.9800 .
C38 C39 1.413(15) .
C38 H38A 0.9900 .
C38 H38B 0.9900 .
C39 C40 1.614(18) .
C39 H39A 0.9900 .
C39 H39B 0.9900 .
C40 H40A 0.9800 .
C40 H40B 0.9800 .
C40 H40C 0.9800 .
C41 C42 1.370(17) .
C41 C46 1.371(18) .
C42 C43 1.384(16) .
C42 H42 0.9500 .
C43 C44 1.39(3) .
C43 H43 0.9500 .
C44 C45 1.34(3) .
C44 H44 0.9500 .
C45 C46 1.38(3) .
C45 H45 0.9500 .
C46 H46 0.9500 .
C47 H47A 0.9800 .
C47 H47B 0.9800 .
C47 H47C 0.9800 .
C48 H48A 0.9800 .
C48 H48B 0.9800 .
C48 H48C 0.9800 .
C49 H49A 0.9800 .
C49 H49B 0.9800 .
C49 H49C 0.9800 .
C50' H50A 0.9800 .
C50' H50B 0.9800 .
C50' H50C 0.9800 .
C51 H51A 0.9800 .
C51 H51B 0.9800 .
C51 H51C 0.9800 .
C52' S3' 1.773(18) .
C52' H52A 0.9800 .
C52' H52B 0.9800 .
C52' H52C 0.9800 .
C53 H53A 0.9800 .
C53 H53B 0.9800 .
C53 H53C 0.9800 .
C54 H54A 0.9800 .
C54 H54B 0.9800 .
C54 H54C 0.9800 .
C55 H55A 0.9800 .
C55 H55B 0.9800 .
C55 H55C 0.9800 .
C56 H56A 0.9800 .
C56 H56B 0.9800 .
C56 H56C 0.9800 .
C57 H57A 0.9800 .
C57 H57B 0.9800 .
C57 H57C 0.9800 .
C58 H58A 0.9800 .
C58 H58B 0.9800 .
C58 H58C 0.9800 .
S1' C48' 1.75(2) .
S1' C47' 1.754(16) .
S5' O18' 1.491(14) .
S5' C58' 1.779(15) .
S5' C57' 1.802(15) .
S6' C56' 1.717(13) .
S6' C55' 1.881(16) .
S4' O17' 1.524(18) .
S4' C53' 1.774(18) .
S4' C54' 1.815(19) .
S3' O16' 1.483(18) .
S3' C51' 1.799(17) .
C53' H53D 0.9800 .
C53' H53E 0.9800 .
C53' H53F 0.9800 .
C47' H47D 0.9800 .
C47' H47E 0.9800 .
C47' H47F 0.9800 .
C48' H48D 0.9800 .
C48' H48E 0.9800 .
C48' H48F 0.9800 .
C51' H51D 0.9800 .
C51' H51E 0.9800 .
C51' H51F 0.9800 .
C52 H52D 0.9800 .
C52 H52E 0.9800 .
C52 H52F 0.9800 .
C54' H54D 0.9800 .
C54' H54E 0.9800 .
C54' H54F 0.9800 .
C55' H55D 0.9800 .
C55' H55E 0.9800 .
C55' H55F 0.9800 .
C56' H56D 0.9800 .
C56' H56E 0.9800 .
C56' H56F 0.9800 .
C58' H58D 0.9800 .
C58' H58E 0.9800 .
C58' H58F 0.9800 .
C49' H49D 0.9800 .
C49' H49E 0.9800 .
C49' H49F 0.9800 .
C50 H50D 0.9800 .
C50 H50E 0.9800 .
C50 H50F 0.9800 .
C57' H57D 0.9800 .
C57' H57E 0.9800 .
C57' H57F 0.9800 .

loop_
_geom_torsion_atom_site_label_1
_geom_torsion_atom_site_label_2
_geom_torsion_atom_site_label_3
_geom_torsion_atom_site_label_4
_geom_torsion
C48 S1 O13 Co1 -88.8(9)
C47 S1 O13 Co1 161.7(8)
O14' S2 O14 Co1 -79.7(18)
C50' S2 O14 Co1 -137.7(10)
C49' S2 O14 Co1 124.2(10)
C49 S2 O14 Co1 161.4(9)
C50 S2 O14 Co1 -98.9(11)
C55 S6 O19 Co1 35(3)
C56 S6 O19 Co1 156.3(16)
C6 C1 C2 C3 -2.0(16)
C6 C1 C2 C28 179.9(10)
C1 C2 C3 C4 1.2(17)
C28 C2 C3 C4 179.3(11)
C1 C2 C3 O1 -180.0(9)
C28 C2 C3 O1 -1.8(16)
O1 C3 C4 C5 -177.5(12)
C2 C3 C4 C5 1(2)
C3 C4 C5 C6 -3(2)
C3 C4 C5 O2 -178.6(13)
O2 C5 C6 C1 177.8(12)
C4 C5 C6 C1 2(2)
O2 C5 C6 C7 -3(2)
C4 C5 C6 C7 -178.6(13)
C2 C1 C6 C5 0.3(18)
C2 C1 C6 C7 -179.0(10)
C5 C6 C7 C29 -133.4(14)
C1 C6 C7 C29 45.8(15)
C5 C6 C7 C9 98.0(14)
C1 C6 C7 C9 -82.8(15)
C13 C8 C9 C10 -3.0(13)
C13 C8 C9 C7 175.7(8)
C29 C7 C9 C10 147.4(10)
C6 C7 C9 C10 -84.1(12)
C29 C7 C9 C8 -31.2(13)
C6 C7 C9 C8 97.3(12)
C8 C9 C10 O3 -177.2(8)
C7 C9 C10 O3 4.1(14)
C8 C9 C10 C11 2.9(13)
C7 C9 C10 C11 -175.9(9)
C9 C10 C11 C12 -0.2(14)
O3 C10 C11 C12 179.9(8)
C10 C11 C12 O4 177.8(9)
C10 C11 C12 C13 -2.7(14)
C9 C8 C13 C12 0.2(13)
C9 C8 C13 C14 178.3(8)
O4 C12 C13 C8 -177.9(8)
C11 C12 C13 C8 2.6(12)
O4 C12 C13 C14 4.0(12)
C11 C12 C13 C14 -175.6(8)
C8 C13 C14 C16 -91.6(10)
C12 C13 C14 C16 86.4(9)
C8 C13 C14 C32 35.5(10)
C12 C13 C14 C32 -146.5(8)
C20 C15 C16 C17 0.0(11)
C20 C15 C16 C14 -178.6(7)
C13 C14 C16 C17 -94.9(9)
C32 C14 C16 C17 138.6(8)
C13 C14 C16 C15 83.7(9)
C32 C14 C16 C15 -42.9(10)
C15 C16 C17 C18 -0.5(11)
C14 C16 C17 C18 178.0(7)
C15 C16 C17 O5 177.6(7)
C14 C16 C17 O5 -3.8(12)
O5 C17 C18 C19 -178.4(7)
C16 C17 C18 C19 -0.2(12)
C17 C18 C19 O6 -179.0(7)
C17 C18 C19 C20 1.5(12)
C16 C15 C20 C19 1.2(11)
C16 C15 C20 C21 -179.7(7)
O6 C19 C20 C15 178.6(6)
C18 C19 C20 C15 -1.9(11)
O6 C19 C20 C21 -0.6(11)
C18 C19 C20 C21 178.9(7)
C15 C20 C21 C23 -86.0(9)
C19 C20 C21 C23 93.2(9)
C15 C20 C21 C35 39.6(10)
C19 C20 C21 C35 -141.3(8)
C27 C22 C23 C24 -3.5(11)
C27 C22 C23 C21 176.3(7)
C20 C21 C23 C22 90.9(9)
C35 C21 C23 C22 -34.6(10)
C20 C21 C23 C24 -89.3(9)
C35 C21 C23 C24 145.2(7)
C22 C23 C24 O7 177.7(7)
C21 C23 C24 O7 -2.1(11)
C22 C23 C24 C25 1.4(10)
C21 C23 C24 C25 -178.4(7)
O7 C24 C25 C26 -176.5(7)
C23 C24 C25 C26 0.1(11)
C24 C25 C26 O8 178.6(7)
C24 C25 C26 C27 0.1(12)
C23 C22 C27 C26 3.6(12)
C23 C22 C27 C28 -178.6(8)
O8 C26 C27 C22 179.7(7)
C25 C26 C27 C22 -1.8(12)
O8 C26 C27 C28 2.0(13)
C25 C26 C27 C28 -179.6(8)
C3 C2 C28 C38 136.0(11)
C1 C2 C28 C38 -45.9(13)
C3 C2 C28 C27 -94.9(11)
C1 C2 C28 C27 83.2(12)
C22 C27 C28 C2 -90.4(11)
C26 C27 C28 C2 87.2(10)
C22 C27 C28 C38 37.0(12)
C26 C27 C28 C38 -145.4(8)
C6 C7 C29 C30 169.5(10)
C9 C7 C29 C30 -63.7(14)
C7 C29 C30 C31 174.6(11)
C16 C14 C32 C33 -171.0(8)
C13 C14 C32 C33 64.2(10)
C14 C32 C33 C34 -176.1(9)
C20 C21 C35 C36 170.7(8)
C23 C21 C35 C36 -63.7(10)
C21 C35 C36 C37 174.3(10)
C2 C28 C38 C39 -167.0(10)
C27 C28 C38 C39 65.8(12)
C28 C38 C39 C40 172.5(10)
O11 N2 C41 C42 179.5(10)
O12 N2 C41 C42 1.4(12)
O11 N2 C41 C46 0.7(14)
O12 N2 C41 C46 -177.4(7)
C46 C41 C42 C43 -0.01(16)
N2 C41 C42 C43 -178.7(8)
C41 C42 C43 C44 -0.02(14)
C42 C43 C44 C45 0.0(4)
C43 C44 C45 C46 0.0(5)
C42 C41 C46 C45 0.0(3)
N2 C41 C46 C45 178.8(7)
C44 C45 C46 C41 0.0(4)
Co1 O13' S1' C48' 113(3)
Co1 O13' S1' C47' -133.1(12)
Co1 O19' S6' C56' 13(3)
Co1 O19' S6' C55' 134.7(17)
O14 S2 O14' Co1 69.4(17)
C50' S2 O14' Co1 -161.7(10)
C49' S2 O14' Co1 94.4(11)
C49 S2 O14' Co1 136.5(9)
C50 S2 O14' Co1 -129.1(11)
